data_2018397
loop_
_publ_author_name
'F\'abry, Jan'
'Fridrichov\'a, Michaela'
'Du\<sek, Michal'
'Fejfarov\'a, Karla'
'Krupkov\'a, Radmila'

_publ_section_title
;
 Mixed crystals of 2-carbamoylguanidinium with hydrogen fluorophosphonate
 and hydrogen phosphite in the ratios 1:0, 0.76(2):0.24(2) and
 0.115(7):0.885(7)
;
_journal_coeditor_code SK3422
_journal_issue 2
_journal_name_full 'Acta Crystallographica Section C'
_journal_page_first o76
_journal_page_last o83
_journal_paper_doi 10.1107/S0108270111054114
_journal_volume 68
_journal_year 2012
_chemical_formula_iupac 'C2 H7 N4 O +, 0.184H F O3 P -, 0.816H2 O3 P -'
_chemical_formula_moiety 'C2 H7 N4 O +, 0.184(H F O3 P -), 0.816(H2 O3 P -)'
_chemical_formula_sum 'C2 H8.816 F0.184 N4 O4 P'
_chemical_formula_weight 187.40
_chemical_name_common
;
guanylurea (hydrogen fluorophosphonate)0.184 (hydrogen phosphite)0.816
;
_chemical_name_systematic
;
2-carbamoylguanidinium--hydrogen fluorophosphonate--hydrogen phosphite
(1/0.184/0.816)
;
_space_group_IT_number 9
_symmetry_cell_setting monoclinic
_symmetry_space_group_name_Hall 'C -2yc'
_symmetry_space_group_name_H-M 'C 1 c 1'
_atom_sites_solution_hydrogens difmap
_atom_sites_solution_primary direct
_atom_sites_solution_secondary difmap
_cell_angle_alpha 90
_cell_angle_beta 96.644(2)
_cell_angle_gamma 90
_cell_formula_units_Z 4
_cell_length_a 6.67722(16)
_cell_length_b 6.8083(2)
_cell_length_c 16.2809(4)
_cell_measurement_reflns_used 4274
_cell_measurement_temperature 119.9(3)
_cell_measurement_theta_max 66.9623
_cell_measurement_theta_min 5.4665
_cell_volume 735.17(3)
_computing_cell_refinement
;
<i>CrysAlis PRO</i> (Oxford Diffraction, 2010)
;
_computing_data_collection
;
<i>CrysAlis PRO</i> (Oxford Diffraction, 2010)
;
_computing_data_reduction
;
<i>CrysAlis PRO</i> (Oxford Diffraction, 2010)
;
_computing_molecular_graphics
;
PLATON (Spek, 2002) and <i>DIAMOND</i> (Brandenburg, 2010)
;
_computing_publication_material
;
JANA2006 (Pet\<r\'i\<cek <i>et. al.</i>, 2006)
;
_computing_structure_refinement
;
JANA2006 (Pet\<r\'i\<cek <i>et. al.</i>, 2006)
;
_computing_structure_solution
;
'<i>SIR97</i> (Altomare et al., 1997)'
;
_diffrn_ambient_temperature 119.9(3)
_diffrn_detector_area_resol_mean 10.3784
_diffrn_measured_fraction_theta_full 1
_diffrn_measured_fraction_theta_max 1
_diffrn_measurement_device 'four-cycle diffractometer'
_diffrn_measurement_device_type 'Oxford Diffraction Xcalibur Gemini ultra'
_diffrn_measurement_method '\w scans'
_diffrn_radiation_monochromator mirror
_diffrn_radiation_source 'Enhance Ultra (Cu) X-ray Source'
_diffrn_radiation_type 'Cu K\a'
_diffrn_radiation_wavelength 1.5418
_diffrn_reflns_av_R_equivalents 0.0321
_diffrn_reflns_av_sigmaI/netI 0.0169
_diffrn_reflns_limit_h_max 7
_diffrn_reflns_limit_h_min -7
_diffrn_reflns_limit_k_max 7
_diffrn_reflns_limit_k_min -8
_diffrn_reflns_limit_l_max 19
_diffrn_reflns_limit_l_min -19
_diffrn_reflns_number 4989
_diffrn_reflns_theta_full 66.86
_diffrn_reflns_theta_max 66.86
_diffrn_reflns_theta_min 5.47
_diffrn_standards_number 0
_exptl_absorpt_coefficient_mu 3.3
_exptl_absorpt_correction_T_max 0.654
_exptl_absorpt_correction_T_min 0.420
_exptl_absorpt_correction_type multi-scan
_exptl_absorpt_process_details
;
CrysAlisPro, Agilent Technologies,
Version 1.171.35.15 (release 03-08-2011 CrysAlis171 .NET)
(compiled Aug  3 2011,13:03:54)
Empirical absorption correction using spherical harmonics,
implemented in SCALE3 ABSPACK scaling algorithm.
;
_exptl_crystal_colour colourless
_exptl_crystal_density_diffrn 1.6926
_exptl_crystal_description plate
_exptl_crystal_F_000 390
_exptl_crystal_size_max 0.3054
_exptl_crystal_size_mid 0.2615
_exptl_crystal_size_min 0.1287
_refine_diff_density_max 0.28
_refine_diff_density_min -0.20
_refine_ls_abs_structure_details
;
638 of Friedel pairs used in the refinement
;
_refine_ls_abs_structure_Flack 0.91(2)
_refine_ls_extinction_coef 95E1(9)
_refine_ls_extinction_method
;
B--C type 1 Lorentzian isotropic [Becker, P. J. & Coppens, P. (1974).
<i>Acta Cryst.</i> A<b>30</b>, 129--147]
;
_refine_ls_goodness_of_fit_ref 1.79
_refine_ls_hydrogen_treatment refall
_refine_ls_number_constraints 11
_refine_ls_number_parameters 137
_refine_ls_number_reflns 1291
_refine_ls_number_restraints 13
_refine_ls_R_factor_all 0.0226
_refine_ls_R_factor_gt 0.0225
_refine_ls_shift/su_max 0.0281
_refine_ls_shift/su_mean 0.0027
_refine_ls_structure_factor_coef Fsqd
_refine_ls_weighting_details w=1/(\s^2^(I)+0.0004I^2^)
_refine_ls_weighting_scheme sigma
_refine_ls_wR_factor_gt 0.0559
_refine_ls_wR_factor_ref 0.0561
_reflns_number_gt 1282
_reflns_number_total 1291
_reflns_threshold_expression I>3\s(I)
_cod_data_source_file sk3422.cif
_cod_data_source_block IV
_cod_original_cell_volume 735.17(4)
_cod_original_sg_symbol_H-M 'C c'
_cod_original_formula_sum 'C2 H8.816 F0.184 N4 O4 P1'
_cod_database_code 2018397

loop_
_symmetry_equiv_pos_site_id
_symmetry_equiv_pos_as_xyz
1 x,y,z
2 x,-y,z+1/2
3 x+1/2,y+1/2,z
4 x+1/2,-y+1/2,z+1/2

loop_
_atom_site_type_symbol
_atom_site_label
_atom_site_fract_x
_atom_site_fract_y
_atom_site_fract_z
_atom_site_U_iso_or_equiv
_atom_site_adp_type
_atom_site_calc_flag
_atom_site_occupancy
_atom_site_symmetry_multiplicity
P P1 0.40726 0.79967(7) 0.23878 0.01617(14) Uani d 1 4
O O1 0.3036(3) 0.9473(3) 0.17271(9) 0.0306(5) Uani d 1 4
H H1 0.243(4) 1.044(3) 0.187(2) 0.0459 Uiso d 1 4
O O2 0.6121(2) 0.7535(2) 0.21476(9) 0.0214(4) Uani d 1 4
O O3 0.3939(2) 0.8702(2) 0.32483(9) 0.0189(4) Uani d 1 4
F F1 0.238(2) 0.642(2) 0.2198(11) 0.039(4) Uani d 0.184(7) 4
C C1 0.4262(3) 0.4471(3) 0.42179(12) 0.0160(6) Uani d 1 4
N N1 0.4533(3) 0.3633(3) 0.34978(10) 0.0194(5) Uani d 1 4
H H1n1 0.5772(8) 0.350(4) 0.3412(12) 0.0233 Uiso d 1 4
H H2n1 0.3584(18) 0.323(4) 0.3135(10) 0.0233 Uiso d 1 4
O O4 0.5650(2) 0.5061(2) 0.47164(9) 0.0226(5) Uani d 1 4
N N2 0.2250(3) 0.4622(3) 0.43659(10) 0.0169(5) Uani d 1 4
H H1n2 0.125(2) 0.423(3) 0.3993(11) 0.0202 Uiso d 1 4
C C2 0.1640(3) 0.5214(3) 0.50922(12) 0.0152(6) Uani d 1 4
N N3 0.2922(3) 0.5743(3) 0.57281(11) 0.0195(5) Uani d 1 4
H H1n3 0.4183(7) 0.570(4) 0.5667(12) 0.0234 Uiso d 1 4
H H2n3 0.254(3) 0.626(4) 0.6165(9) 0.0234 Uiso d 1 4
N N4 -0.0326(3) 0.5224(3) 0.51360(11) 0.0201(5) Uani d 1 4
H H1n4 -0.072(2) 0.548(4) 0.5610(6) 0.0241 Uiso d 1 4
H H2n4 -0.1196(19) 0.493(4) 0.4723(7) 0.0241 Uiso d 1 4
H Hp1 0.278(9) 0.659(8) 0.223(5) 0.0194 Uiso d 0.816(7) 4

loop_
_atom_site_aniso_label
_atom_site_aniso_U_11
_atom_site_aniso_U_22
_atom_site_aniso_U_33
_atom_site_aniso_U_12
_atom_site_aniso_U_13
_atom_site_aniso_U_23
_atom_site_aniso_type_symbol
P1 0.0146(2) 0.0210(3) 0.0131(2) 0.0020(2) 0.00239(15) -0.0011(2) P
O1 0.0362(9) 0.0379(10) 0.0185(7) 0.0233(7) 0.0072(6) 0.0041(7) O
O2 0.0197(8) 0.0245(7) 0.0205(7) 0.0056(6) 0.0050(6) 0.0026(6) O
O3 0.0158(7) 0.0269(8) 0.0142(6) 0.0005(6) 0.0022(5) -0.0043(5) O
F1 0.052(9) 0.033(6) 0.033(5) -0.009(4) 0.013(5) -0.017(4) F
C1 0.0127(9) 0.0162(10) 0.0194(9) 0.0015(8) 0.0032(7) 0.0025(8) C
N1 0.0150(9) 0.0256(9) 0.0179(9) 0.0018(7) 0.0029(6) -0.0025(7) N
O4 0.0131(7) 0.0334(9) 0.0214(8) -0.0012(6) 0.0027(6) -0.0054(6) O
N2 0.0145(8) 0.0205(9) 0.0152(8) -0.0006(6) 0.0000(6) -0.0017(6) N
C2 0.0155(10) 0.0134(10) 0.0172(10) 0.0011(7) 0.0047(8) 0.0025(8) C
N3 0.0148(8) 0.0296(10) 0.0143(7) 0.0007(7) 0.0023(6) -0.0021(7) N
N4 0.0152(9) 0.0269(10) 0.0184(8) -0.0005(7) 0.0027(6) -0.0001(7) N

loop_
_atom_type_symbol
_atom_type_scat_dispersion_real
_atom_type_scat_dispersion_imag
_atom_type_scat_source
C 0.018 0.009 'International Tables Vol C tables 4.2.6.8 and 6.1.1.1'
H 0.000 0.000 'International Tables Vol C tables 4.2.6.8 and 6.1.1.1'
F 0.073 0.053 'International Tables Vol C tables 4.2.6.8 and 6.1.1.1'
N 0.031 0.018 'International Tables Vol C tables 4.2.6.8 and 6.1.1.1'
O 0.049 0.032 'International Tables Vol C tables 4.2.6.8 and 6.1.1.1'
P 0.296 0.433 'International Tables Vol C tables 4.2.6.8 and 6.1.1.1'

loop_
_geom_angle_atom_site_label_1
_geom_angle_atom_site_label_2
_geom_angle_atom_site_label_3
_geom_angle
_geom_angle_publ_flag
O1 P1 O2 107.35(9) yes
O1 P1 O3 111.52(9) yes
O1 P1 F1 93.1(6) yes
O1 P1 Hp1 96(3) yes
O2 P1 O3 117.88(8) yes
O2 P1 F1 117.6(6) yes
O2 P1 Hp1 114(3) yes
O3 P1 F1 106.7(6) yes
O3 P1 Hp1 108(3) yes
P1 O1 H1 120(2) yes
N1 C1 O4 123.48(19) yes
N1 C1 N2 114.48(16) yes
O4 C1 N2 122.04(18) yes
C1 N1 H1n1 114.8(13) yes
C1 N1 H2n1 125.2(11) yes
H1n1 N1 H2n1 120.0(17) yes
C1 N2 H1n2 121.3(12) yes
C1 N2 C2 124.40(16) yes
H1n2 N2 C2 114.1(12) yes
N2 C2 N3 122.29(19) yes
N2 C2 N4 116.68(17) yes
N3 C2 N4 121.03(19) yes
C2 N3 H1n3 117.1(13) yes
C2 N3 H2n3 122.4(11) yes
H1n3 N3 H2n3 120.0(18) yes
C2 N4 H1n4 117.1(10) yes
C2 N4 H2n4 122.8(9) yes
H1n4 N4 H2n4 120.0(14) yes

loop_
_geom_bond_atom_site_label_1
_geom_bond_atom_site_label_2
_geom_bond_distance
_geom_bond_publ_flag
P1 O1 1.5728(16) yes
P1 O2 1.4989(15) yes
P1 O3 1.4933(14) yes
P1 F1 1.562(14) yes
P1 Hp1 1.29(6) yes
O1 H1 0.82(3) yes
C1 N1 1.335(3) yes
C1 O4 1.227(2) yes
C1 N2 1.395(3) yes
N1 H1n1 0.860(8) yes
N1 H2n1 0.860(15) yes
N2 H1n2 0.890(16) yes
N2 C2 1.356(3) yes
C2 N3 1.315(2) yes
C2 N4 1.323(3) yes
N3 H1n3 0.860(7) yes
N3 H2n3 0.860(18) yes
N4 H1n4 0.860(12) yes
N4 H2n4 0.860(13) yes
H1n4 H2n4 1.490(17) yes

loop_
_geom_hbond_atom_site_label_D
_geom_hbond_atom_site_label_H
_geom_hbond_atom_site_label_A
_geom_hbond_site_symmetry_A
_geom_hbond_distance_DH
_geom_hbond_distance_HA
_geom_hbond_distance_DA
_geom_hbond_angle_DHA
_geom_hbond_publ_flag
O1 H1 O2 3_455 0.82(6) 1.76(2) 2.579(2) 178(3) no
N1 H1N1 O3 3_545 0.860(8) 2.166(7) 3.016(2) 170(2) no
N1 H2N1 O2 3_445 0.860(15) 2.213(14) 3.069(2) 174(2) no
N2 H1N2 O3 3_445 0.890(16) 1.884(16) 2.768(2) 171.8(19) no
N3 H1N3 O4 1_555 0.860(7) 1.973(18) 2.635(2) 132.9(16) no
N3 H2N3 F1 2_565 0.860(18) 2.49(3) 2.867(17) 107.2(19) no
N3 H2N3 O2 4_465 0.860(18) 2.115(18) 2.967(2) 170.8(16) no
N4 H1N4 O1 4_465 0.860(12) 2.086(12) 2.933(3) 168(2) no
N4 H2N4 O4 1_455 0.860(13) 2.106(13) 2.697(2) 125.4(12) no

loop_
_geom_torsion_atom_site_label_1
_geom_torsion_atom_site_label_2
_geom_torsion_atom_site_label_3
_geom_torsion_atom_site_label_4
_geom_torsion
_geom_torsion_publ_flag
N1 C1 N2 C2 172.18(19) yes
C1 N2 C2 N3 1.3(3) yes
C1 N2 C2 N4 -178.25(18) yes
